data_7108587
loop_
_publ_author_name
'Katsuhiko Takeuchi'
'Douglas W. Stephan'

_publ_section_title
;
 Silyl-migrations in frustrated Lewis pair chemistry: reactions of
 (CH3)3Si)3P and B(C6F4H)3 with H2 and CO2
;
_journal_name_full Chem.Commun.
_journal_page_first 11304
_journal_paper_doi 10.1039/c2cc36470k
_journal_volume 48
_journal_year 2012
_chemical_formula_sum 'C28 H30 B F12 O2 P Si3'
_chemical_formula_weight 752.57
_chemical_name_systematic
;
?
;
_space_group_IT_number 14
_symmetry_cell_setting monoclinic
_symmetry_space_group_name_Hall '-P 2ybc'
_symmetry_space_group_name_H-M 'P 1 21/c 1'
_atom_sites_solution_hydrogens geom
_atom_sites_solution_primary direct
_atom_sites_solution_secondary difmap
_audit_creation_method SHELXL-97
_cell_angle_alpha 90.00
_cell_angle_beta 93.567(2)
_cell_angle_gamma 90.00
_cell_formula_units_Z 4
_cell_length_a 9.5675(4)
_cell_length_b 19.0878(8)
_cell_length_c 18.8223(9)
_cell_measurement_reflns_used 9924
_cell_measurement_temperature 150(2)
_cell_measurement_theta_max 26.848
_cell_measurement_theta_min 2.168
_cell_volume 3430.7(3)
_computing_structure_refinement 'SHELXL-97 (Sheldrick, 1997)'
_computing_structure_solution 'SHELXS-97 (Sheldrick, 1990)'
_diffrn_ambient_temperature 150(2)
_diffrn_measured_fraction_theta_full 0.997
_diffrn_measured_fraction_theta_max 0.997
_diffrn_measurement_device_type 'Bruker APEXII CCD area detector'
_diffrn_measurement_method 'phi and omega scans'
_diffrn_radiation_monochromator graphite
_diffrn_radiation_source 'fine-focus sealed tube'
_diffrn_radiation_type MoK\a
_diffrn_radiation_wavelength 0.71073
_diffrn_reflns_av_R_equivalents 0.0878
_diffrn_reflns_av_sigmaI/netI 0.0833
_diffrn_reflns_limit_h_max 12
_diffrn_reflns_limit_h_min -12
_diffrn_reflns_limit_k_max 23
_diffrn_reflns_limit_k_min -24
_diffrn_reflns_limit_l_max 24
_diffrn_reflns_limit_l_min -24
_diffrn_reflns_number 56358
_diffrn_reflns_theta_full 27.50
_diffrn_reflns_theta_max 27.50
_diffrn_reflns_theta_min 1.52
_exptl_absorpt_coefficient_mu 0.276
_exptl_absorpt_correction_T_max 0.9890
_exptl_absorpt_correction_T_min 0.9809
_exptl_absorpt_correction_type empirical
_exptl_crystal_colour colorless
_exptl_crystal_density_diffrn 1.457
_exptl_crystal_density_method 'not measured'
_exptl_crystal_description plate
_exptl_crystal_F_000 1536
_exptl_crystal_size_max 0.07
_exptl_crystal_size_mid 0.07
_exptl_crystal_size_min 0.04
_refine_diff_density_max 0.296
_refine_diff_density_min -0.354
_refine_diff_density_rms 0.069
_refine_ls_extinction_method none
_refine_ls_goodness_of_fit_ref 0.995
_refine_ls_hydrogen_treatment constr
_refine_ls_matrix_type full
_refine_ls_number_parameters 424
_refine_ls_number_reflns 7863
_refine_ls_number_restraints 0
_refine_ls_restrained_S_all 0.995
_refine_ls_R_factor_all 0.1050
_refine_ls_R_factor_gt 0.0453
_refine_ls_shift/su_max 0.001
_refine_ls_shift/su_mean 0.000
_refine_ls_structure_factor_coef Fsqd
_refine_ls_weighting_details 'calc w=1/[\s^2^(Fo^2^)+(0.0310P)^2^+1.2068P] where P=(Fo^2^+2Fc^2^)/3'
_refine_ls_weighting_scheme calc
_refine_ls_wR_factor_gt 0.0754
_refine_ls_wR_factor_ref 0.0908
_reflns_number_gt 4756
_reflns_number_total 7863
_reflns_threshold_expression >2sigma(I)
_cod_data_source_file c2cc36470k.txt
_cod_data_source_block kt003_0m
_cod_original_sg_symbol_H-M 'P 2(1)/c'
_cod_database_code 7108587

loop_
_symmetry_equiv_pos_as_xyz
'x, y, z'
'-x, y+1/2, -z+1/2'
'-x, -y, -z'
'x, -y-1/2, z-1/2'

loop_
_atom_site_label
_atom_site_type_symbol
_atom_site_fract_x
_atom_site_fract_y
_atom_site_fract_z
_atom_site_U_iso_or_equiv
_atom_site_adp_type
_atom_site_occupancy
_atom_site_symmetry_multiplicity
_atom_site_calc_flag
C1 C 0.6998(2) 0.67453(12) 0.75583(13) 0.0163(5) Uani 1 1 d
P1 P 0.65854(6) 0.59652(3) 0.80643(3) 0.01820(15) Uani 1 1 d
B1 B 0.8043(3) 0.79722(14) 0.75234(15) 0.0187(6) Uani 1 1 d
O1 O 0.77144(15) 0.72371(8) 0.78556(8) 0.0167(4) Uani 1 1 d
O2 O 0.65882(16) 0.68140(8) 0.68873(8) 0.0192(4) Uani 1 1 d
Si1 Si 0.79179(7) 0.61094(4) 0.91051(4) 0.02067(17) Uani 1 1 d
C2 C 0.9714(3) 0.58649(14) 0.88654(15) 0.0308(7) Uani 1 1 d
H1 H 1.0059 0.6215 0.8537 0.046 Uiso 1 1 calc
H2 H 0.9688 0.5404 0.8635 0.046 Uiso 1 1 calc
H3 H 1.0340 0.5847 0.9297 0.046 Uiso 1 1 calc
C3 C 0.7881(3) 0.69923(13) 0.95218(13) 0.0258(6) Uani 1 1 d
H4 H 0.8245 0.7340 0.9197 0.039 Uiso 1 1 calc
H5 H 0.8463 0.6990 0.9969 0.039 Uiso 1 1 calc
H6 H 0.6915 0.7113 0.9618 0.039 Uiso 1 1 calc
C4 C 0.7220(3) 0.54494(13) 0.97168(14) 0.0279(6) Uani 1 1 d
H7 H 0.6280 0.5589 0.9840 0.042 Uiso 1 1 calc
H8 H 0.7839 0.5420 1.0151 0.042 Uiso 1 1 calc
H9 H 0.7173 0.4991 0.9482 0.042 Uiso 1 1 calc
Si2 Si 0.43082(7) 0.62046(4) 0.83054(4) 0.02116(17) Uani 1 1 d
C5 C 0.4163(3) 0.67739(14) 0.90959(15) 0.0333(7) Uani 1 1 d
H10 H 0.4555 0.7236 0.9001 0.050 Uiso 1 1 calc
H11 H 0.4682 0.6563 0.9507 0.050 Uiso 1 1 calc
H12 H 0.3176 0.6823 0.9197 0.050 Uiso 1 1 calc
C6 C 0.3373(3) 0.66366(15) 0.75262(15) 0.0351(7) Uani 1 1 d
H13 H 0.3785 0.7099 0.7452 0.053 Uiso 1 1 calc
H14 H 0.2381 0.6690 0.7616 0.053 Uiso 1 1 calc
H15 H 0.3463 0.6348 0.7100 0.053 Uiso 1 1 calc
C7 C 0.3592(3) 0.53238(14) 0.84737(15) 0.0340(7) Uani 1 1 d
H16 H 0.3672 0.5030 0.8051 0.051 Uiso 1 1 calc
H17 H 0.2604 0.5365 0.8578 0.051 Uiso 1 1 calc
H18 H 0.4120 0.5110 0.8881 0.051 Uiso 1 1 calc
Si3 Si 0.61156(7) 0.63089(4) 0.61478(4) 0.02356(17) Uani 1 1 d
C8 C 0.5464(3) 0.54305(15) 0.63714(16) 0.0453(8) Uani 1 1 d
H19 H 0.6215 0.5165 0.6626 0.068 Uiso 1 1 calc
H20 H 0.5159 0.5183 0.5933 0.068 Uiso 1 1 calc
H21 H 0.4671 0.5478 0.6674 0.068 Uiso 1 1 calc
C9 C 0.4778(3) 0.68509(15) 0.56639(14) 0.0355(7) Uani 1 1 d
H22 H 0.5178 0.7309 0.5559 0.053 Uiso 1 1 calc
H23 H 0.3977 0.6914 0.5958 0.053 Uiso 1 1 calc
H24 H 0.4468 0.6618 0.5217 0.053 Uiso 1 1 calc
C10 C 0.7701(3) 0.62295(16) 0.56429(15) 0.0414(8) Uani 1 1 d
H25 H 0.8039 0.6698 0.5526 0.062 Uiso 1 1 calc
H26 H 0.7477 0.5968 0.5202 0.062 Uiso 1 1 calc
H27 H 0.8430 0.5981 0.5932 0.062 Uiso 1 1 calc
C11 C 0.9110(2) 0.78894(12) 0.68873(12) 0.0165(5) Uani 1 1 d
C12 C 0.9808(2) 0.72854(12) 0.66952(13) 0.0186(6) Uani 1 1 d
C13 C 1.0753(2) 0.72718(12) 0.61678(13) 0.0198(6) Uani 1 1 d
C14 C 1.1107(2) 0.78691(13) 0.58155(13) 0.0221(6) Uani 1 1 d
H28 H 1.1760 0.7862 0.5456 0.027 Uiso 1 1 calc
C15 C 1.0468(2) 0.84794(13) 0.60098(13) 0.0209(6) Uani 1 1 d
C16 C 0.9516(2) 0.84829(12) 0.65247(13) 0.0185(5) Uani 1 1 d
F1 F 0.95837(13) 0.66650(7) 0.70220(7) 0.0233(3) Uani 1 1 d
F2 F 1.13293(14) 0.66505(7) 0.60031(7) 0.0286(4) Uani 1 1 d
F3 F 1.07716(15) 0.90903(7) 0.56841(8) 0.0326(4) Uani 1 1 d
F4 F 0.89324(14) 0.91097(7) 0.66865(7) 0.0256(3) Uani 1 1 d
C17 C 0.6489(2) 0.82947(11) 0.73164(13) 0.0170(5) Uani 1 1 d
C18 C 0.5900(2) 0.84333(12) 0.66419(13) 0.0192(6) Uani 1 1 d
C19 C 0.4552(3) 0.86750(13) 0.65132(14) 0.0241(6) Uani 1 1 d
C20 C 0.3690(3) 0.87924(13) 0.70522(16) 0.0292(6) Uani 1 1 d
H29 H 0.2763 0.8964 0.6962 0.035 Uiso 1 1 calc
C21 C 0.4225(3) 0.86518(13) 0.77288(14) 0.0257(6) Uani 1 1 d
C22 C 0.5570(2) 0.84100(12) 0.78500(13) 0.0211(6) Uani 1 1 d
F5 F 0.66480(14) 0.83266(7) 0.60641(7) 0.0266(3) Uani 1 1 d
F6 F 0.40812(15) 0.87969(8) 0.58294(8) 0.0372(4) Uani 1 1 d
F7 F 0.34206(15) 0.87486(8) 0.82880(8) 0.0395(4) Uani 1 1 d
F8 F 0.60098(14) 0.82832(7) 0.85412(7) 0.0290(4) Uani 1 1 d
C23 C 0.8916(2) 0.83971(12) 0.81682(12) 0.0178(5) Uani 1 1 d
C24 C 1.0066(2) 0.80979(12) 0.85311(13) 0.0185(5) Uani 1 1 d
C25 C 1.0839(2) 0.84113(13) 0.90825(13) 0.0224(6) Uani 1 1 d
C26 C 1.0529(3) 0.90764(14) 0.93007(14) 0.0289(6) Uani 1 1 d
H30 H 1.1051 0.9299 0.9683 0.035 Uiso 1 1 calc
C27 C 0.9425(3) 0.94024(13) 0.89368(14) 0.0283(6) Uani 1 1 d
C28 C 0.8654(2) 0.90787(13) 0.83886(13) 0.0215(6) Uani 1 1 d
F9 F 1.04718(14) 0.74408(7) 0.83442(7) 0.0261(3) Uani 1 1 d
F10 F 1.19250(14) 0.80606(8) 0.94118(7) 0.0311(4) Uani 1 1 d
F11 F 0.90650(17) 1.00637(8) 0.91244(9) 0.0454(5) Uani 1 1 d
F12 F 0.75951(15) 0.94600(7) 0.80719(8) 0.0305(4) Uani 1 1 d

loop_
_atom_site_aniso_label
_atom_site_aniso_U_11
_atom_site_aniso_U_22
_atom_site_aniso_U_33
_atom_site_aniso_U_23
_atom_site_aniso_U_13
_atom_site_aniso_U_12
C1 0.0126(11) 0.0175(13) 0.0188(15) -0.0016(11) 0.0013(10) 0.0030(10)
P1 0.0191(3) 0.0163(3) 0.0193(4) 0.0016(3) 0.0021(3) -0.0009(3)
B1 0.0228(15) 0.0151(14) 0.0181(17) 0.0015(12) 0.0011(12) -0.0013(12)
O1 0.0178(8) 0.0157(9) 0.0164(9) 0.0000(7) 0.0007(7) -0.0011(7)
O2 0.0234(9) 0.0174(9) 0.0164(10) 0.0009(7) -0.0018(7) -0.0021(7)
Si1 0.0205(4) 0.0223(4) 0.0191(4) 0.0040(3) 0.0006(3) 0.0009(3)
C2 0.0240(14) 0.0359(16) 0.0321(17) 0.0034(13) -0.0014(12) 0.0019(12)
C3 0.0271(14) 0.0283(15) 0.0217(16) 0.0018(12) -0.0016(12) -0.0016(12)
C4 0.0319(15) 0.0274(15) 0.0242(16) 0.0043(12) -0.0006(12) 0.0028(12)
Si2 0.0191(3) 0.0226(4) 0.0221(4) 0.0019(3) 0.0041(3) 0.0001(3)
C5 0.0320(16) 0.0319(16) 0.0368(18) -0.0038(13) 0.0083(13) 0.0071(12)
C6 0.0241(14) 0.0462(18) 0.0351(18) 0.0084(14) 0.0015(13) 0.0092(13)
C7 0.0266(15) 0.0336(16) 0.0424(19) 0.0034(14) 0.0080(13) -0.0048(12)
Si3 0.0270(4) 0.0240(4) 0.0194(4) -0.0028(3) -0.0009(3) -0.0034(3)
C8 0.072(2) 0.0308(17) 0.0326(19) -0.0055(14) -0.0041(16) -0.0140(16)
C9 0.0359(16) 0.0446(18) 0.0251(17) 0.0039(14) -0.0059(13) -0.0046(14)
C10 0.0368(17) 0.058(2) 0.0292(18) -0.0182(16) 0.0010(14) 0.0021(15)
C11 0.0162(12) 0.0180(13) 0.0147(14) -0.0024(10) -0.0033(10) -0.0021(10)
C12 0.0187(12) 0.0165(13) 0.0203(15) 0.0021(11) -0.0009(11) -0.0015(10)
C13 0.0164(12) 0.0217(14) 0.0213(15) -0.0056(11) 0.0000(11) 0.0031(10)
C14 0.0169(12) 0.0308(15) 0.0187(15) -0.0028(12) 0.0025(11) -0.0042(11)
C15 0.0217(13) 0.0214(14) 0.0196(15) 0.0027(11) 0.0013(11) -0.0069(11)
C16 0.0170(12) 0.0174(13) 0.0209(15) 0.0000(11) -0.0006(11) 0.0002(10)
F1 0.0265(8) 0.0169(7) 0.0272(9) 0.0026(6) 0.0061(6) 0.0025(6)
F2 0.0280(8) 0.0274(8) 0.0313(9) -0.0063(7) 0.0092(7) 0.0064(7)
F3 0.0368(9) 0.0270(8) 0.0353(10) 0.0080(7) 0.0120(7) -0.0071(7)
F4 0.0300(8) 0.0156(7) 0.0319(9) 0.0007(6) 0.0077(7) 0.0016(6)
C17 0.0194(12) 0.0110(12) 0.0208(15) -0.0010(10) 0.0031(11) -0.0025(10)
C18 0.0220(13) 0.0173(13) 0.0190(15) -0.0019(11) 0.0059(11) 0.0002(10)
C19 0.0228(13) 0.0229(14) 0.0257(16) 0.0028(12) -0.0059(12) -0.0007(11)
C20 0.0180(13) 0.0264(15) 0.0431(19) -0.0018(14) 0.0020(13) 0.0025(11)
C21 0.0241(14) 0.0256(15) 0.0287(17) -0.0040(13) 0.0125(12) -0.0012(11)
C22 0.0243(14) 0.0197(13) 0.0194(16) 0.0001(11) 0.0010(11) -0.0019(11)
F5 0.0264(8) 0.0364(9) 0.0171(8) 0.0016(7) 0.0021(6) 0.0025(7)
F6 0.0321(9) 0.0453(10) 0.0326(10) 0.0051(8) -0.0098(7) 0.0078(7)
F7 0.0276(8) 0.0489(10) 0.0439(10) -0.0054(8) 0.0174(7) 0.0037(8)
F8 0.0294(8) 0.0367(9) 0.0216(9) 0.0013(7) 0.0073(7) 0.0023(7)
C23 0.0199(12) 0.0174(13) 0.0166(14) 0.0011(11) 0.0062(10) -0.0014(10)
C24 0.0216(13) 0.0165(13) 0.0179(14) -0.0011(11) 0.0053(11) -0.0015(10)
C25 0.0206(13) 0.0284(15) 0.0179(15) 0.0016(12) -0.0002(11) -0.0030(11)
C26 0.0321(15) 0.0333(16) 0.0212(16) -0.0084(13) 0.0000(12) -0.0064(13)
C27 0.0390(16) 0.0184(14) 0.0280(17) -0.0074(12) 0.0052(13) 0.0000(12)
C28 0.0214(13) 0.0213(13) 0.0217(15) 0.0010(12) 0.0001(11) 0.0019(11)
F9 0.0252(8) 0.0208(8) 0.0318(9) -0.0048(7) -0.0010(7) 0.0045(6)
F10 0.0258(8) 0.0386(9) 0.0277(9) 0.0006(7) -0.0081(7) 0.0018(7)
F11 0.0570(11) 0.0260(9) 0.0516(12) -0.0209(8) -0.0078(9) 0.0059(8)
F12 0.0349(9) 0.0200(8) 0.0357(10) -0.0042(7) -0.0055(7) 0.0071(7)

loop_
_atom_type_symbol
_atom_type_description
_atom_type_scat_dispersion_real
_atom_type_scat_dispersion_imag
_atom_type_scat_source
C C 0.0033 0.0016 'International Tables Vol C Tables 4.2.6.8 and 6.1.1.4'
O O 0.0106 0.0060 'International Tables Vol C Tables 4.2.6.8 and 6.1.1.4'
B B 0.0013 0.0007 'International Tables Vol C Tables 4.2.6.8 and 6.1.1.4'
F F 0.0171 0.0103 'International Tables Vol C Tables 4.2.6.8 and 6.1.1.4'
Si Si 0.0817 0.0704 'International Tables Vol C Tables 4.2.6.8 and 6.1.1.4'
P P 0.1023 0.0942 'International Tables Vol C Tables 4.2.6.8 and 6.1.1.4'
H H 0.0000 0.0000 'International Tables Vol C Tables 4.2.6.8 and 6.1.1.4'

loop_
_geom_angle_atom_site_label_1
_geom_angle_atom_site_label_2
_geom_angle_atom_site_label_3
_geom_angle
O1 C1 O2 118.2(2)
O1 C1 P1 120.08(18)
O2 C1 P1 121.69(17)
C1 P1 Si1 102.82(8)
C1 P1 Si2 100.35(7)
Si1 P1 Si2 106.96(4)
O1 B1 C11 110.80(19)
O1 B1 C17 103.21(18)
C11 B1 C17 117.6(2)
O1 B1 C23 104.55(19)
C11 B1 C23 106.16(19)
C17 B1 C23 113.8(2)
C1 O1 B1 126.75(19)
C1 O2 Si3 140.36(15)
C4 Si1 C3 109.63(12)
C4 Si1 C2 110.65(12)
C3 Si1 C2 111.78(12)
C4 Si1 P1 104.27(9)
C3 Si1 P1 116.49(8)
C2 Si1 P1 103.64(9)
Si1 C2 H1 109.5
Si1 C2 H2 109.5
H1 C2 H2 109.5
Si1 C2 H3 109.5
H1 C2 H3 109.5
H2 C2 H3 109.5
Si1 C3 H4 109.5
Si1 C3 H5 109.5
H4 C3 H5 109.5
Si1 C3 H6 109.5
H4 C3 H6 109.5
H5 C3 H6 109.5
Si1 C4 H7 109.5
Si1 C4 H8 109.5
H7 C4 H8 109.5
Si1 C4 H9 109.5
H7 C4 H9 109.5
H8 C4 H9 109.5
C7 Si2 C5 110.37(13)
C7 Si2 C6 111.86(13)
C5 Si2 C6 108.44(13)
C7 Si2 P1 102.64(9)
C5 Si2 P1 113.20(9)
C6 Si2 P1 110.31(9)
Si2 C5 H10 109.5
Si2 C5 H11 109.5
H10 C5 H11 109.5
Si2 C5 H12 109.5
H10 C5 H12 109.5
H11 C5 H12 109.5
Si2 C6 H13 109.5
Si2 C6 H14 109.5
H13 C6 H14 109.5
Si2 C6 H15 109.5
H13 C6 H15 109.5
H14 C6 H15 109.5
Si2 C7 H16 109.5
Si2 C7 H17 109.5
H16 C7 H17 109.5
Si2 C7 H18 109.5
H16 C7 H18 109.5
H17 C7 H18 109.5
O2 Si3 C9 102.92(11)
O2 Si3 C10 106.14(11)
C9 Si3 C10 111.07(13)
O2 Si3 C8 113.44(11)
C9 Si3 C8 112.86(14)
C10 Si3 C8 110.06(14)
Si3 C8 H19 109.5
Si3 C8 H20 109.5
H19 C8 H20 109.5
Si3 C8 H21 109.5
H19 C8 H21 109.5
H20 C8 H21 109.5
Si3 C9 H22 109.5
Si3 C9 H23 109.5
H22 C9 H23 109.5
Si3 C9 H24 109.5
H22 C9 H24 109.5
H23 C9 H24 109.5
Si3 C10 H25 109.5
Si3 C10 H26 109.5
H25 C10 H26 109.5
Si3 C10 H27 109.5
H25 C10 H27 109.5
H26 C10 H27 109.5
C16 C11 C12 113.2(2)
C16 C11 B1 119.3(2)
C12 C11 B1 127.2(2)
F1 C12 C13 115.9(2)
F1 C12 C11 120.9(2)
C13 C12 C11 123.2(2)
F2 C13 C14 120.1(2)
F2 C13 C12 118.4(2)
C14 C13 C12 121.5(2)
C13 C14 C15 116.6(2)
C13 C14 H28 121.7
C15 C14 H28 121.7
F3 C15 C16 119.0(2)
F3 C15 C14 119.8(2)
C16 C15 C14 121.2(2)
F4 C16 C15 117.5(2)
F4 C16 C11 118.3(2)
C15 C16 C11 124.1(2)
C18 C17 C22 113.1(2)
C18 C17 B1 127.2(2)
C22 C17 B1 119.6(2)
F5 C18 C19 116.4(2)
F5 C18 C17 120.2(2)
C19 C18 C17 123.3(2)
F6 C19 C20 119.8(2)
F6 C19 C18 118.4(2)
C20 C19 C18 121.8(2)
C19 C20 C21 116.8(2)
C19 C20 H29 121.6
C21 C20 H29 121.6
F7 C21 C20 119.9(2)
F7 C21 C22 119.3(2)
C20 C21 C22 120.8(2)
F8 C22 C21 116.6(2)
F8 C22 C17 119.3(2)
C21 C22 C17 124.1(2)
C24 C23 C28 113.0(2)
C24 C23 B1 120.9(2)
C28 C23 B1 126.0(2)
F9 C24 C25 116.5(2)
F9 C24 C23 118.9(2)
C25 C24 C23 124.6(2)
F10 C25 C26 119.7(2)
F10 C25 C24 119.5(2)
C26 C25 C24 120.8(2)
C27 C26 C25 116.4(2)
C27 C26 H30 121.8
C25 C26 H30 121.8
F11 C27 C26 119.4(2)
F11 C27 C28 118.6(2)
C26 C27 C28 122.1(2)
F12 C28 C27 116.1(2)
F12 C28 C23 120.9(2)
C27 C28 C23 123.0(2)

loop_
_geom_bond_atom_site_label_1
_geom_bond_atom_site_label_2
_geom_bond_distance
C1 O1 1.271(3)
C1 O2 1.306(3)
C1 P1 1.824(2)
P1 Si1 2.2865(9)
P1 Si2 2.2989(9)
B1 O1 1.576(3)
B1 C11 1.628(4)
B1 C17 1.634(4)
B1 C23 1.644(4)
O2 Si3 1.7300(17)
Si1 C4 1.859(3)
Si1 C3 1.860(3)
Si1 C2 1.863(3)
C2 H1 0.9800
C2 H2 0.9800
C2 H3 0.9800
C3 H4 0.9800
C3 H5 0.9800
C3 H6 0.9800
C4 H7 0.9800
C4 H8 0.9800
C4 H9 0.9800
Si2 C7 1.850(3)
Si2 C5 1.855(3)
Si2 C6 1.862(3)
C5 H10 0.9800
C5 H11 0.9800
C5 H12 0.9800
C6 H13 0.9800
C6 H14 0.9800
C6 H15 0.9800
C7 H16 0.9800
C7 H17 0.9800
C7 H18 0.9800
Si3 C9 1.842(3)
Si3 C10 1.846(3)
Si3 C8 1.847(3)
C8 H19 0.9800
C8 H20 0.9800
C8 H21 0.9800
C9 H22 0.9800
C9 H23 0.9800
C9 H24 0.9800
C10 H25 0.9800
C10 H26 0.9800
C10 H27 0.9800
C11 C16 1.390(3)
C11 C12 1.391(3)
C12 F1 1.358(3)
C12 C13 1.384(3)
C13 F2 1.352(3)
C13 C14 1.372(3)
C14 C15 1.375(3)
C14 H28 0.9500
C15 F3 1.357(3)
C15 C16 1.371(3)
C16 F4 1.363(3)
C17 C18 1.382(3)
C17 C22 1.393(3)
C18 F5 1.354(3)
C18 C19 1.377(3)
C19 F6 1.357(3)
C19 C20 1.365(4)
C20 C21 1.369(4)
C20 H29 0.9500
C21 F7 1.354(3)
C21 C22 1.373(3)
C22 F8 1.364(3)
C23 C24 1.382(3)
C23 C28 1.393(3)
C24 F9 1.366(3)
C24 C25 1.374(3)
C25 F10 1.353(3)
C25 C26 1.373(3)
C26 C27 1.372(4)
C26 H30 0.9500
C27 F11 1.361(3)
C27 C28 1.377(3)
C28 F12 1.355(3)

loop_
_geom_torsion_atom_site_label_1
_geom_torsion_atom_site_label_2
_geom_torsion_atom_site_label_3
_geom_torsion_atom_site_label_4
_geom_torsion
O1 C1 P1 Si1 -8.86(19)
O2 C1 P1 Si1 170.45(16)
O1 C1 P1 Si2 101.36(17)
O2 C1 P1 Si2 -79.33(18)
O2 C1 O1 B1 6.9(3)
P1 C1 O1 B1 -173.76(16)
C11 B1 O1 C1 -69.5(3)
C17 B1 O1 C1 57.3(3)
C23 B1 O1 C1 176.58(19)
O1 C1 O2 Si3 154.70(17)
P1 C1 O2 Si3 -24.6(3)
C1 P1 Si1 C4 166.78(11)
Si2 P1 Si1 C4 61.60(9)
C1 P1 Si1 C3 45.84(12)
Si2 P1 Si1 C3 -59.34(10)
C1 P1 Si1 C2 -77.36(12)
Si2 P1 Si1 C2 177.45(9)
C1 P1 Si2 C7 157.43(12)
Si1 P1 Si2 C7 -95.63(10)
C1 P1 Si2 C5 -83.61(13)
Si1 P1 Si2 C5 23.33(10)
C1 P1 Si2 C6 38.09(13)
Si1 P1 Si2 C6 145.04(10)
C1 O2 Si3 C9 146.8(2)
C1 O2 Si3 C10 -96.4(3)
C1 O2 Si3 C8 24.5(3)
O1 B1 C11 C16 179.52(19)
C17 B1 C11 C16 61.2(3)
C23 B1 C11 C16 -67.5(3)
O1 B1 C11 C12 -7.6(3)
C17 B1 C11 C12 -125.9(2)
C23 B1 C11 C12 105.4(3)
C16 C11 C12 F1 176.9(2)
B1 C11 C12 F1 3.7(4)
C16 C11 C12 C13 -3.4(3)
B1 C11 C12 C13 -176.7(2)
F1 C12 C13 F2 2.4(3)
C11 C12 C13 F2 -177.3(2)
F1 C12 C13 C14 -177.6(2)
C11 C12 C13 C14 2.7(4)
F2 C13 C14 C15 179.5(2)
C12 C13 C14 C15 -0.5(4)
C13 C14 C15 F3 179.9(2)
C13 C14 C15 C16 -0.7(4)
F3 C15 C16 F4 -0.6(3)
C14 C15 C16 F4 179.9(2)
F3 C15 C16 C11 179.2(2)
C14 C15 C16 C11 -0.3(4)
C12 C11 C16 F4 -177.95(19)
B1 C11 C16 F4 -4.1(3)
C12 C11 C16 C15 2.3(3)
B1 C11 C16 C15 176.1(2)
O1 B1 C17 C18 -114.1(2)
C11 B1 C17 C18 8.2(3)
C23 B1 C17 C18 133.2(2)
O1 B1 C17 C22 61.1(3)
C11 B1 C17 C22 -176.6(2)
C23 B1 C17 C22 -51.5(3)
C22 C17 C18 F5 -178.1(2)
B1 C17 C18 F5 -2.6(4)
C22 C17 C18 C19 1.3(3)
B1 C17 C18 C19 176.8(2)
F5 C18 C19 F6 -0.9(3)
C17 C18 C19 F6 179.7(2)
F5 C18 C19 C20 179.0(2)
C17 C18 C19 C20 -0.4(4)
F6 C19 C20 C21 179.3(2)
C18 C19 C20 C21 -0.6(4)
C19 C20 C21 F7 -179.2(2)
C19 C20 C21 C22 0.5(4)
F7 C21 C22 F8 -0.1(3)
C20 C21 C22 F8 -179.9(2)
F7 C21 C22 C17 -179.7(2)
C20 C21 C22 C17 0.5(4)
C18 C17 C22 F8 179.0(2)
B1 C17 C22 F8 3.2(3)
C18 C17 C22 C21 -1.4(3)
B1 C17 C22 C21 -177.3(2)
O1 B1 C23 C24 51.2(3)
C11 B1 C23 C24 -66.0(3)
C17 B1 C23 C24 163.1(2)
O1 B1 C23 C28 -131.8(2)
C11 B1 C23 C28 111.0(3)
C17 B1 C23 C28 -19.9(3)
C28 C23 C24 F9 -177.2(2)
B1 C23 C24 F9 0.2(3)
C28 C23 C24 C25 3.7(3)
B1 C23 C24 C25 -179.0(2)
F9 C24 C25 F10 -0.9(3)
C23 C24 C25 F10 178.3(2)
F9 C24 C25 C26 178.8(2)
C23 C24 C25 C26 -2.1(4)
F10 C25 C26 C27 179.3(2)
C24 C25 C26 C27 -0.4(4)
C25 C26 C27 F11 -179.8(2)
C25 C26 C27 C28 0.9(4)
F11 C27 C28 F12 0.9(3)
C26 C27 C28 F12 -179.7(2)
F11 C27 C28 C23 -178.4(2)
C26 C27 C28 C23 1.0(4)
C24 C23 C28 F12 177.6(2)
B1 C23 C28 F12 0.4(4)
C24 C23 C28 C27 -3.1(3)
B1 C23 C28 C27 179.7(2)
